data_4309051
loop_
_publ_author_name
'Yuan-Zhu Zhang'
'Song Gao'
'Zhe-Ming Wang'
'Gang Su'
'Hao-Ling Sun'
'Feng Pan'

_publ_contact_author_address
;
State Key Lab of Rare Earth Materials Chemistry and Applications &
PKU-HKU Joint Lab on Rare Earth Materials and Bioinorganic Chemistry,
College of Chemistry and Molecular Engineering,
Peking University,
Beijing 100871,
China
;
_publ_contact_author_email gaosong@pku.edu.cn
_publ_contact_author_fax 86-(10)-62751708
_publ_contact_author_name 'Prof. Song Gao'
_publ_contact_author_phone 86-(10)-62756320
_publ_section_title
;
Rational Synthesis and Magnetic Properties of a Family of Low-Dimensional
Heterometallic Cr-Mn Complexes Based on the Versatile Building Block
[Cr(2,2'-bipyridine)(CN)4]-
;
_journal_name_full 'Inorganic Chemistry'
_journal_page_first 4534
_journal_page_last 4545
_journal_paper_doi 10.1021/ic0484194
_journal_volume 44
_journal_year 2005
_chemical_formula_sum 'C38 H28 Cr2 Mn N14 O2'
_chemical_formula_weight 871.68
_chemical_name_common 1D-Cr(bpy)Mn-bpy
_chemical_name_systematic
;
?
;
_space_group_IT_number 29
_symmetry_cell_setting orthorhombic
_symmetry_space_group_name_Hall 'P 2c -2ac'
_symmetry_space_group_name_H-M 'P c a 21'
_atom_sites_solution_hydrogens geom
_atom_sites_solution_primary direct
_atom_sites_solution_secondary difmap
_audit_creation_method SHELXL-97
_cell_angle_alpha 90.00
_cell_angle_beta 90.00
_cell_angle_gamma 90.00
_cell_formula_units_Z 4
_cell_length_a 17.120(3)
_cell_length_b 7.9897(16)
_cell_length_c 29.789(6)
_cell_measurement_reflns_used 70448
_cell_measurement_temperature 293(2)
_cell_measurement_theta_max 27.485
_cell_measurement_theta_min 3.395
_cell_volume 4074.6(14)
_computing_cell_refinement 'HKL Scalepack (Otwinowski & Minor, 1997)'
_computing_data_collection 'KappaCCD (Nonius B. V., 1998)'
_computing_data_reduction 'HKL Denzo (Otwinowski & Minor, 1997) & maXus (Mackay et al., 1998)'
_computing_molecular_graphics 'Bruker SHELXTL V5.1 (Sheldrick, 1998)'
_computing_publication_material 'SHELXL-97 (Sheldrick, 1997)'
_computing_structure_refinement 'SHELXL-97 (Sheldrick, 1997)'
_computing_structure_solution 'SHELXS-97 (Sheldrick, 1990)'
_diffrn_ambient_temperature 293(2)
_diffrn_detector_area_resol_mean 0.76
_diffrn_measured_fraction_theta_full 0.997
_diffrn_measured_fraction_theta_max 0.997
_diffrn_measurement_device_type 'NONIUS KappaCCD'
_diffrn_measurement_method CCD
_diffrn_radiation_monochromator graphite
_diffrn_radiation_source 'fine-focus sealed tube'
_diffrn_radiation_type MoK\a
_diffrn_radiation_wavelength 0.71073
_diffrn_reflns_av_R_equivalents 0.0754
_diffrn_reflns_av_sigmaI/netI 0.0731
_diffrn_reflns_limit_h_max 22
_diffrn_reflns_limit_h_min -20
_diffrn_reflns_limit_k_max 10
_diffrn_reflns_limit_k_min -10
_diffrn_reflns_limit_l_max 38
_diffrn_reflns_limit_l_min -38
_diffrn_reflns_number 57915
_diffrn_reflns_theta_full 27.48
_diffrn_reflns_theta_max 27.48
_diffrn_reflns_theta_min 3.48
_exptl_absorpt_coefficient_mu 0.881
_exptl_absorpt_correction_T_max 0.947
_exptl_absorpt_correction_T_min 0.783
_exptl_absorpt_correction_type empirical
_exptl_absorpt_process_details '(Blessing, 1995, 1997)'
_exptl_crystal_colour yellow
_exptl_crystal_density_diffrn 1.421
_exptl_crystal_density_method 'not measured'
_exptl_crystal_description block
_exptl_crystal_F_000 1772
_exptl_crystal_size_max 0.6
_exptl_crystal_size_mid 0.52
_exptl_crystal_size_min 0.08
_refine_diff_density_max 0.527
_refine_diff_density_min -0.238
_refine_diff_density_rms 0.059
_refine_ls_abs_structure_details 'Flack H D (1983), Acta Cryst. A39, 876-881'
_refine_ls_abs_structure_Flack 0.00
_refine_ls_extinction_method none
_refine_ls_goodness_of_fit_ref 0.935
_refine_ls_hydrogen_treatment mixed
_refine_ls_matrix_type full
_refine_ls_number_parameters 516
_refine_ls_number_reflns 9316
_refine_ls_number_restraints 1
_refine_ls_restrained_S_all 0.935
_refine_ls_R_factor_all 0.0825
_refine_ls_R_factor_gt 0.0402
_refine_ls_shift/su_max 0.001
_refine_ls_shift/su_mean 0.000
_refine_ls_structure_factor_coef Fsqd
_refine_ls_weighting_details 'calc w=1/[\s^2^(Fo^2^)+(0.0567P)^2^+0.0000P] where P=(Fo^2^+2Fc^2^)/3'
_refine_ls_weighting_scheme calc
_refine_ls_wR_factor_gt 0.0912
_refine_ls_wR_factor_ref 0.1014
_reflns_number_gt 6052
_reflns_number_total 9316
_reflns_threshold_expression >2sigma(I)
_cod_data_source_file ic0484194si20041117_040813_3.cif
_cod_data_source_block 2
_cod_original_cell_volume 4074.7(14)
_cod_database_code 4309051

loop_
_symmetry_equiv_pos_as_xyz
'x, y, z'
'-x, -y, z+1/2'
'x+1/2, -y, z'
'-x+1/2, y, z+1/2'

loop_
_atom_site_label
_atom_site_type_symbol
_atom_site_fract_x
_atom_site_fract_y
_atom_site_fract_z
_atom_site_U_iso_or_equiv
_atom_site_adp_type
_atom_site_occupancy
_atom_site_symmetry_multiplicity
_atom_site_calc_flag
_atom_site_refinement_flags
_atom_site_disorder_assembly
_atom_site_disorder_group
Mn1 Mn 0.26347(3) 0.99459(7) 0.345515(19) 0.03073(13) Uani 1 1 d . . .
Cr1 Cr 0.42430(3) 0.77427(7) 0.48170(2) 0.03471(15) Uani 1 1 d . . .
Cr2 Cr 0.37609(3) 0.48752(6) 0.24129(2) 0.03114(13) Uani 1 1 d . . .
O1 O 0.23712(16) 1.2065(4) 0.39234(10) 0.0546(8) Uani 1 1 d . . .
O2 O 0.2410(5) 0.9638(13) 0.1739(4) 0.313(6) Uani 1 1 d . . .
N1 N 0.29798(18) 0.7754(4) 0.30205(11) 0.0407(8) Uani 1 1 d . . .
N2 N 0.2205(2) 0.3928(6) 0.18815(14) 0.0753(12) Uani 1 1 d . . .
N3 N 0.4067(2) 0.7815(5) 0.17065(13) 0.0689(11) Uani 1 1 d . . .
N4 N 0.32149(16) 0.1813(4) 0.30412(11) 0.0400(8) Uani 1 1 d . . .
N5 N 0.36048(18) 0.9430(4) 0.39162(11) 0.0441(8) Uani 1 1 d . . .
N6 N 0.5982(2) 0.7523(5) 0.44346(14) 0.0594(10) Uani 1 1 d . . .
N7 N 0.4914(3) 1.0801(6) 0.53753(16) 0.0861(14) Uani 1 1 d . . .
N8 N 0.3535(2) 0.4449(5) 0.43238(15) 0.0676(11) Uani 1 1 d . . .
N9 N 0.48013(16) 0.5023(3) 0.27651(10) 0.0341(7) Uani 1 1 d . . .
N10 N 0.44746(19) 0.3331(4) 0.20368(11) 0.0407(8) Uani 1 1 d . . .
N11 N 0.31863(18) 0.8118(4) 0.51452(11) 0.0454(8) Uani 1 1 d . . .
N12 N 0.4404(2) 0.6306(4) 0.53807(11) 0.0450(8) Uani 1 1 d . . .
N13 N 0.17346(16) 0.8379(4) 0.38183(10) 0.0376(7) Uani 1 1 d . . .
N14 N 0.14851(17) 1.0297(4) 0.30976(11) 0.0359(7) Uani 1 1 d . . .
C1 C 0.3226(2) 0.6687(5) 0.28104(13) 0.0359(9) Uani 1 1 d . . .
C2 C 0.2752(2) 0.4342(5) 0.20663(14) 0.0441(10) Uani 1 1 d . . .
C3 C 0.3987(2) 0.6779(5) 0.19656(13) 0.0414(9) Uani 1 1 d . . .
C4 C 0.3421(2) 0.2927(5) 0.28296(13) 0.0338(8) Uani 1 1 d . . .
C5 C 0.3881(2) 0.8965(5) 0.42445(14) 0.0375(9) Uani 1 1 d . . .
C6 C 0.5369(2) 0.7510(5) 0.45676(13) 0.0428(9) Uani 1 1 d . . .
C7 C 0.4660(2) 0.9801(5) 0.51586(15) 0.0480(10) Uani 1 1 d . . .
C8 C 0.3812(2) 0.5590(6) 0.44956(14) 0.0453(10) Uani 1 1 d . . .
C9 C 0.4902(2) 0.5762(5) 0.31601(13) 0.0417(9) Uani 1 1 d . . .
H9 H 0.4475 0.6262 0.3300 0.050 Uiso 1 1 calc R . .
C10 C 0.5628(2) 0.5810(5) 0.33720(15) 0.0552(11) Uani 1 1 d . . .
H10 H 0.5685 0.6330 0.3649 0.066 Uiso 1 1 calc R . .
C11 C 0.6256(2) 0.5078(6) 0.31649(19) 0.0604(14) Uani 1 1 d . . .
H11 H 0.6750 0.5132 0.3294 0.073 Uiso 1 1 calc R . .
C12 C 0.6147(2) 0.4268(6) 0.27645(17) 0.0532(12) Uani 1 1 d . . .
H12 H 0.6566 0.3741 0.2625 0.064 Uiso 1 1 calc R . .
C13 C 0.5423(2) 0.4226(5) 0.25669(13) 0.0394(9) Uani 1 1 d . . .
C14 C 0.5244(2) 0.3330(5) 0.21548(13) 0.0425(10) Uani 1 1 d . . .
C15 C 0.5796(3) 0.2453(5) 0.19080(17) 0.0611(13) Uani 1 1 d . . .
H15 H 0.6321 0.2470 0.1990 0.073 Uiso 1 1 calc R . .
C16 C 0.5551(4) 0.1559(6) 0.15398(19) 0.0746(16) Uani 1 1 d . . .
H16 H 0.5917 0.0969 0.1372 0.090 Uiso 1 1 calc R . .
C17 C 0.4793(3) 0.1516(6) 0.14168(17) 0.0699(15) Uani 1 1 d . . .
H17 H 0.4629 0.0883 0.1172 0.084 Uiso 1 1 calc R . .
C18 C 0.4260(3) 0.2460(5) 0.16710(15) 0.0548(12) Uani 1 1 d . . .
H18 H 0.3739 0.2483 0.1583 0.066 Uiso 1 1 calc R . .
C19 C 0.2635(2) 0.9192(6) 0.50361(16) 0.0596(12) Uani 1 1 d . . .
H19 H 0.2709 0.9846 0.4781 0.071 Uiso 1 1 calc R . .
C20 C 0.1960(3) 0.9404(8) 0.5275(2) 0.0812(16) Uani 1 1 d . . .
H20 H 0.1581 1.0159 0.5179 0.097 Uiso 1 1 calc R . .
C21 C 0.1851(3) 0.8473(8) 0.5660(2) 0.0846(17) Uani 1 1 d . . .
H21 H 0.1396 0.8576 0.5829 0.101 Uiso 1 1 calc R . .
C22 C 0.2431(3) 0.7393(7) 0.57886(17) 0.0731(15) Uani 1 1 d . . .
H22 H 0.2376 0.6774 0.6051 0.088 Uiso 1 1 calc R . .
C23 C 0.3096(3) 0.7215(6) 0.55315(14) 0.0558(12) Uani 1 1 d . . .
C24 C 0.3768(3) 0.6131(5) 0.56411(13) 0.0508(11) Uani 1 1 d . . .
C25 C 0.3775(4) 0.5041(7) 0.60019(17) 0.0782(16) Uani 1 1 d . . .
H25 H 0.3332 0.4898 0.6179 0.094 Uiso 1 1 calc R . .
C26 C 0.4445(4) 0.4180(7) 0.60936(19) 0.0901(19) Uani 1 1 d . . .
H26 H 0.4453 0.3419 0.6330 0.108 Uiso 1 1 calc R . .
C27 C 0.5092(4) 0.4417(7) 0.58476(17) 0.0765(16) Uani 1 1 d . . .
H27 H 0.5556 0.3881 0.5922 0.092 Uiso 1 1 calc R . .
C28 C 0.5056(3) 0.5455(6) 0.54874(15) 0.0601(12) Uani 1 1 d . . .
H28 H 0.5497 0.5581 0.5308 0.072 Uiso 1 1 calc R . .
C29 C 0.1890(2) 0.7377(5) 0.41574(13) 0.0453(10) Uani 1 1 d . . .
H29 H 0.2410 0.7135 0.4221 0.054 Uiso 1 1 calc R . .
C30 C 0.1326(3) 0.6675(6) 0.44207(16) 0.0608(13) Uani 1 1 d . . .
H30 H 0.1459 0.5948 0.4652 0.073 Uiso 1 1 calc R . .
C31 C 0.0564(3) 0.7060(6) 0.43379(16) 0.0611(13) Uani 1 1 d . . .
H31 H 0.0172 0.6669 0.4527 0.073 Uiso 1 1 calc R . .
C32 C 0.0384(2) 0.8018(5) 0.39769(15) 0.0488(11) Uani 1 1 d . . .
H32 H -0.0135 0.8241 0.3907 0.059 Uiso 1 1 calc R . .
C33 C 0.0983(2) 0.8671(4) 0.37105(13) 0.0383(10) Uani 1 1 d . . .
C34 C 0.0847(2) 0.9610(4) 0.32916(13) 0.0375(9) Uani 1 1 d . . .
C35 C 0.0102(2) 0.9737(5) 0.30915(16) 0.0480(11) Uani 1 1 d . . .
H35 H -0.0336 0.9296 0.3233 0.058 Uiso 1 1 calc R . .
C36 C 0.0037(3) 1.0523(6) 0.26837(17) 0.0555(12) Uani 1 1 d . . .
H36 H -0.0448 1.0599 0.2544 0.067 Uiso 1 1 calc R . .
C37 C 0.0688(2) 1.1202(5) 0.24804(15) 0.0524(11) Uani 1 1 d . . .
H37 H 0.0650 1.1731 0.2203 0.063 Uiso 1 1 calc R . .
C38 C 0.1397(2) 1.1076(5) 0.26982(14) 0.0468(10) Uani 1 1 d . . .
H38 H 0.1835 1.1550 0.2564 0.056 Uiso 1 1 calc R . .
H1W H 0.1922 1.2281 0.4080 0.036(10) Uiso 1 1 d R . .
H2W H 0.2663 1.2564 0.4076 0.076(18) Uiso 1 1 d R . .

loop_
_atom_site_aniso_label
_atom_site_aniso_U_11
_atom_site_aniso_U_22
_atom_site_aniso_U_33
_atom_site_aniso_U_23
_atom_site_aniso_U_13
_atom_site_aniso_U_12
Mn1 0.0240(2) 0.0349(3) 0.0332(3) 0.0048(2) 0.0008(2) -0.0014(2)
Cr1 0.0311(3) 0.0432(3) 0.0298(3) 0.0012(3) -0.0004(3) 0.0006(3)
Cr2 0.0319(3) 0.0327(3) 0.0288(3) 0.0020(3) 0.0021(2) -0.0010(2)
O1 0.0377(15) 0.0642(19) 0.062(2) -0.0317(17) 0.0117(15) -0.0079(14)
O2 0.181(8) 0.330(12) 0.427(16) -0.190(11) 0.023(10) -0.034(7)
N1 0.0357(18) 0.0414(19) 0.045(2) -0.0030(17) 0.0029(15) 0.0007(16)
N2 0.060(3) 0.100(3) 0.066(3) 0.006(3) -0.022(2) -0.008(2)
N3 0.102(3) 0.057(3) 0.047(2) 0.012(2) 0.000(2) -0.014(2)
N4 0.0291(17) 0.040(2) 0.051(2) 0.0107(17) 0.0021(15) 0.0006(14)
N5 0.0397(19) 0.054(2) 0.038(2) 0.0076(17) -0.0037(16) -0.0031(15)
N6 0.0358(19) 0.070(3) 0.072(3) -0.001(2) 0.0120(19) 0.0003(18)
N7 0.100(4) 0.071(3) 0.087(3) -0.029(3) -0.009(3) -0.006(3)
N8 0.058(2) 0.065(3) 0.080(3) -0.016(2) -0.014(2) 0.004(2)
N9 0.0317(17) 0.0312(16) 0.0394(19) 0.0039(15) 0.0039(14) -0.0018(13)
N10 0.052(2) 0.0365(19) 0.0334(18) -0.0005(15) 0.0096(16) -0.0041(15)
N11 0.0375(19) 0.057(2) 0.041(2) 0.0012(16) 0.0012(15) 0.0017(17)
N12 0.057(2) 0.0411(19) 0.0373(19) -0.0027(15) -0.0069(16) 0.0058(17)
N13 0.0305(18) 0.0402(18) 0.042(2) 0.0027(15) 0.0064(14) -0.0073(14)
N14 0.0283(16) 0.0342(18) 0.045(2) 0.0002(14) -0.0029(15) 0.0030(13)
C1 0.035(2) 0.035(2) 0.037(2) 0.0043(18) -0.0011(17) -0.0016(17)
C2 0.047(3) 0.050(2) 0.036(2) -0.001(2) -0.005(2) 0.001(2)
C3 0.048(2) 0.043(2) 0.033(2) 0.001(2) 0.0018(18) -0.0057(19)
C4 0.0262(19) 0.039(2) 0.036(2) 0.0019(19) 0.0008(16) 0.0022(17)
C5 0.029(2) 0.043(2) 0.041(2) 0.0040(19) 0.0021(18) -0.0040(17)
C6 0.043(2) 0.047(2) 0.038(2) -0.0034(18) -0.0046(19) 0.002(2)
C7 0.048(2) 0.050(3) 0.046(3) -0.004(2) -0.004(2) -0.004(2)
C8 0.038(2) 0.055(3) 0.042(2) -0.002(2) -0.0030(19) 0.006(2)
C9 0.045(2) 0.044(2) 0.037(2) 0.0053(19) -0.0007(19) 0.0002(18)
C10 0.054(3) 0.061(3) 0.051(3) 0.010(2) -0.013(2) -0.011(2)
C11 0.036(3) 0.067(3) 0.078(4) 0.022(3) -0.018(2) -0.005(2)
C12 0.031(2) 0.054(3) 0.075(4) 0.018(3) 0.003(2) 0.0048(19)
C13 0.035(2) 0.033(2) 0.051(3) 0.0159(19) 0.0101(19) 0.0004(18)
C14 0.046(3) 0.036(2) 0.046(3) 0.0084(19) 0.011(2) 0.0059(18)
C15 0.061(3) 0.059(3) 0.063(3) 0.005(3) 0.026(2) 0.012(2)
C16 0.097(4) 0.048(3) 0.079(4) -0.004(3) 0.045(3) 0.011(3)
C17 0.100(4) 0.050(3) 0.060(3) -0.014(2) 0.031(3) -0.012(3)
C18 0.066(3) 0.044(3) 0.054(3) -0.006(2) 0.011(2) -0.012(2)
C19 0.043(3) 0.086(3) 0.049(3) -0.005(2) 0.001(2) 0.015(3)
C20 0.052(3) 0.107(4) 0.084(4) -0.013(4) 0.010(3) 0.017(3)
C21 0.050(3) 0.106(5) 0.098(5) -0.007(4) 0.030(3) 0.000(3)
C22 0.080(4) 0.081(4) 0.058(3) -0.001(3) 0.031(3) -0.009(3)
C23 0.059(3) 0.063(3) 0.045(3) -0.003(2) 0.013(2) -0.015(2)
C24 0.064(3) 0.054(3) 0.035(2) 0.005(2) 0.008(2) -0.009(2)
C25 0.103(5) 0.086(4) 0.045(3) 0.018(3) 0.007(3) -0.011(3)
C26 0.144(6) 0.065(3) 0.060(4) 0.028(3) -0.010(4) 0.004(4)
C27 0.120(5) 0.062(3) 0.047(3) 0.004(2) -0.022(3) 0.032(3)
C28 0.076(3) 0.061(3) 0.043(3) -0.002(2) -0.008(2) 0.018(2)
C29 0.044(2) 0.050(3) 0.042(3) 0.009(2) -0.0024(19) -0.0114(19)
C30 0.063(3) 0.054(3) 0.065(3) 0.021(2) -0.003(2) -0.012(2)
C31 0.062(3) 0.056(3) 0.065(3) 0.013(2) 0.016(2) -0.019(2)
C32 0.031(2) 0.047(2) 0.068(3) -0.004(2) 0.016(2) -0.0056(18)
C33 0.029(2) 0.0258(19) 0.060(3) -0.0096(18) 0.0052(18) -0.0036(15)
C34 0.031(2) 0.031(2) 0.051(2) -0.0041(17) -0.0011(17) -0.0003(16)
C35 0.032(2) 0.042(2) 0.071(3) -0.008(2) -0.004(2) -0.0009(18)
C36 0.046(3) 0.049(3) 0.071(3) -0.015(2) -0.027(2) 0.010(2)
C37 0.055(3) 0.050(3) 0.053(3) -0.006(2) -0.017(2) 0.012(2)
C38 0.048(2) 0.044(2) 0.048(3) -0.004(2) -0.008(2) 0.0036(19)

loop_
_atom_type_symbol
_atom_type_description
_atom_type_scat_dispersion_real
_atom_type_scat_dispersion_imag
_atom_type_scat_source
C C 0.0033 0.0016 'International Tables Vol C Tables 4.2.6.8 and 6.1.1.4'
H H 0.0000 0.0000 'International Tables Vol C Tables 4.2.6.8 and 6.1.1.4'
N N 0.0061 0.0033 'International Tables Vol C Tables 4.2.6.8 and 6.1.1.4'
O O 0.0106 0.0060 'International Tables Vol C Tables 4.2.6.8 and 6.1.1.4'
Cr Cr 0.3209 0.6236 'International Tables Vol C Tables 4.2.6.8 and 6.1.1.4'
Mn Mn 0.3368 0.7283 'International Tables Vol C Tables 4.2.6.8 and 6.1.1.4'

loop_
_geom_angle_atom_site_label_1
_geom_angle_atom_site_label_2
_geom_angle_atom_site_label_3
_geom_angle
_geom_angle_site_symmetry_1
_geom_angle_site_symmetry_3
_geom_angle_publ_flag
N4 Mn1 N5 97.93(12) 1_565 . ?
N4 Mn1 O1 85.79(12) 1_565 . ?
N5 Mn1 O1 84.52(12) . . ?
N4 Mn1 N14 92.60(11) 1_565 . ?
N5 Mn1 N14 168.38(12) . . ?
O1 Mn1 N14 91.39(11) . . ?
N4 Mn1 N1 95.01(12) 1_565 . ?
N5 Mn1 N1 90.87(12) . . ?
O1 Mn1 N1 175.39(12) . . ?
N14 Mn1 N1 93.10(11) . . ?
N4 Mn1 N13 164.17(11) 1_565 . ?
N5 Mn1 N13 96.45(12) . . ?
O1 Mn1 N13 89.04(11) . . ?
N14 Mn1 N13 72.56(11) . . ?
N1 Mn1 N13 91.33(11) . . ?
N12 Cr1 C5 169.24(14) . . ?
N12 Cr1 C7 89.77(15) . . ?
C5 Cr1 C7 97.74(16) . . ?
N12 Cr1 C6 96.77(14) . . ?
C5 Cr1 C6 91.48(15) . . ?
C7 Cr1 C6 85.78(16) . . ?
N12 Cr1 N11 79.22(14) . . ?
C5 Cr1 N11 93.37(14) . . ?
C7 Cr1 N11 87.37(15) . . ?
C6 Cr1 N11 172.09(15) . . ?
N12 Cr1 C8 87.84(15) . . ?
C5 Cr1 C8 84.54(16) . . ?
C7 Cr1 C8 177.51(17) . . ?
C6 Cr1 C8 95.16(16) . . ?
N11 Cr1 C8 91.52(15) . . ?
C2 Cr2 C3 89.18(16) . . ?
C2 Cr2 N10 95.78(15) . . ?
C3 Cr2 N10 88.82(14) . . ?
C2 Cr2 N9 171.32(14) . . ?
C3 Cr2 N9 97.14(14) . . ?
N10 Cr2 N9 78.48(13) . . ?
C2 Cr2 C4 84.82(15) . . ?
C3 Cr2 C4 173.97(16) . . ?
N10 Cr2 C4 92.41(13) . . ?
N9 Cr2 C4 88.89(12) . . ?
C2 Cr2 C1 93.43(15) . . ?
C3 Cr2 C1 86.40(14) . . ?
N10 Cr2 C1 169.56(14) . . ?
N9 Cr2 C1 92.91(13) . . ?
C4 Cr2 C1 93.32(15) . . ?
C1 N1 Mn1 173.5(3) . . ?
C4 N4 Mn1 170.0(3) . 1_545 ?
C5 N5 Mn1 154.9(3) . . ?
C9 N9 C13 119.1(3) . . ?
C9 N9 Cr2 125.9(2) . . ?
C13 N9 Cr2 115.0(3) . . ?
C18 N10 C14 118.2(3) . . ?
C18 N10 Cr2 126.0(3) . . ?
C14 N10 Cr2 115.6(3) . . ?
C19 N11 C23 118.1(4) . . ?
C19 N11 Cr1 127.0(3) . . ?
C23 N11 Cr1 114.7(3) . . ?
C28 N12 C24 118.9(4) . . ?
C28 N12 Cr1 126.0(3) . . ?
C24 N12 Cr1 114.9(3) . . ?
C29 N13 C33 118.8(3) . . ?
C29 N13 Mn1 124.5(3) . . ?
C33 N13 Mn1 116.2(2) . . ?
C38 N14 C34 118.3(3) . . ?
C38 N14 Mn1 124.8(3) . . ?
C34 N14 Mn1 116.9(2) . . ?
N1 C1 Cr2 174.8(3) . . ?
N2 C2 Cr2 175.0(4) . . ?
N3 C3 Cr2 175.7(4) . . ?
N4 C4 Cr2 176.5(3) . . ?
N5 C5 Cr1 169.2(3) . . ?
N6 C6 Cr1 174.3(4) . . ?
N7 C7 Cr1 172.8(4) . . ?
N8 C8 Cr1 176.2(4) . . ?
N9 C9 C10 121.9(4) . . ?
C11 C10 C9 119.0(4) . . ?
C12 C11 C10 119.1(4) . . ?
C11 C12 C13 120.6(4) . . ?
C12 C13 N9 120.3(4) . . ?
C12 C13 C14 124.4(4) . . ?
N9 C13 C14 115.3(3) . . ?
N10 C14 C15 121.5(4) . . ?
N10 C14 C13 114.9(3) . . ?
C15 C14 C13 123.5(4) . . ?
C16 C15 C14 118.5(5) . . ?
C17 C16 C15 121.6(5) . . ?
C16 C17 C18 117.7(5) . . ?
N10 C18 C17 122.5(4) . . ?
N11 C19 C20 123.9(5) . . ?
C19 C20 C21 118.7(5) . . ?
C22 C21 C20 118.3(5) . . ?
C21 C22 C23 120.5(5) . . ?
N11 C23 C22 120.4(4) . . ?
N11 C23 C24 114.1(4) . . ?
C22 C23 C24 125.5(4) . . ?
N12 C24 C25 120.4(4) . . ?
N12 C24 C23 116.2(4) . . ?
C25 C24 C23 123.3(4) . . ?
C26 C25 C24 118.7(5) . . ?
C27 C26 C25 120.8(5) . . ?
C26 C27 C28 118.7(5) . . ?
N12 C28 C27 122.2(5) . . ?
N13 C29 C30 123.2(4) . . ?
C31 C30 C29 118.7(4) . . ?
C32 C31 C30 119.3(4) . . ?
C31 C32 C33 119.6(4) . . ?
N13 C33 C32 120.1(4) . . ?
N13 C33 C34 116.2(3) . . ?
C32 C33 C34 123.7(4) . . ?
N14 C34 C35 121.4(4) . . ?
N14 C34 C33 116.2(3) . . ?
C35 C34 C33 122.4(4) . . ?
C36 C35 C34 118.7(4) . . ?
C35 C36 C37 120.2(4) . . ?
C38 C37 C36 118.4(4) . . ?
N14 C38 C37 123.1(4) . . ?

loop_
_geom_bond_atom_site_label_1
_geom_bond_atom_site_label_2
_geom_bond_distance
_geom_bond_site_symmetry_2
_geom_bond_publ_flag
Mn1 N4 2.175(3) 1_565 ?
Mn1 N5 2.194(3) . ?
Mn1 O1 2.239(3) . ?
Mn1 N14 2.255(3) . ?
Mn1 N1 2.257(3) . ?
Mn1 N13 2.261(3) . ?
Cr1 N12 2.053(3) . ?
Cr1 C5 2.061(4) . ?
Cr1 C7 2.062(5) . ?
Cr1 C6 2.074(4) . ?
Cr1 N11 2.078(3) . ?
Cr1 C8 2.102(5) . ?
Cr2 C2 2.057(4) . ?
Cr2 C3 2.059(4) . ?
Cr2 N10 2.067(3) . ?
Cr2 N9 2.071(3) . ?
Cr2 C4 2.074(4) . ?
Cr2 C1 2.083(4) . ?
N1 C1 1.138(4) . ?
N2 C2 1.136(5) . ?
N3 C3 1.140(5) . ?
N4 C4 1.146(4) . ?
N4 Mn1 2.175(3) 1_545 ?
N5 C5 1.148(5) . ?
N6 C6 1.123(5) . ?
N7 C7 1.116(5) . ?
N8 C8 1.148(6) . ?
N9 C9 1.328(5) . ?
N9 C13 1.374(5) . ?
N10 C18 1.344(5) . ?
N10 C14 1.363(5) . ?
N11 C19 1.317(5) . ?
N11 C23 1.367(5) . ?
N12 C28 1.345(5) . ?
N12 C24 1.345(5) . ?
N13 C29 1.316(5) . ?
N13 C33 1.346(5) . ?
N14 C38 1.351(5) . ?
N14 C34 1.352(5) . ?
C9 C10 1.394(5) . ?
C10 C11 1.371(6) . ?
C11 C12 1.370(7) . ?
C12 C13 1.372(5) . ?
C13 C14 1.454(5) . ?
C14 C15 1.388(5) . ?
C15 C16 1.375(7) . ?
C16 C17 1.350(7) . ?
C17 C18 1.405(6) . ?
C19 C20 1.367(6) . ?
C20 C21 1.381(7) . ?
C21 C22 1.370(7) . ?
C22 C23 1.380(6) . ?
C23 C24 1.476(6) . ?
C24 C25 1.383(6) . ?
C25 C26 1.365(8) . ?
C26 C27 1.341(8) . ?
C27 C28 1.357(7) . ?
C29 C30 1.365(6) . ?
C30 C31 1.363(6) . ?
C31 C32 1.356(6) . ?
C32 C33 1.398(5) . ?
C33 C34 1.475(5) . ?
C34 C35 1.412(5) . ?
C35 C36 1.372(6) . ?
C36 C37 1.380(6) . ?
C37 C38 1.380(5) . ?
